data_4328187
loop_
_publ_author_name
'Volodymyr Smetana'
'John D. Corbett'
'Gordon J. Miller'

_publ_section_title
;
 Four Polyanionic Compounds in the K-Au-Ga System: A Case Study in
 Exploratory Synthesis and of the Art of Structural Analysis
;
_journal_name_full 'Inorganic Chemistry'
_journal_page_first 1695
_journal_page_last 1702
_journal_paper_doi 10.1021/ic201999u
_journal_volume 51
_journal_year 2012
_chemical_formula_sum 'Au6.16 Ga3.84 K2'
_chemical_formula_weight 1559.24
_space_group_IT_number 63
_symmetry_cell_setting orthorhombic
_symmetry_space_group_name_Hall '-C 2c 2'
_symmetry_space_group_name_H-M 'C m c m'
_atom_sites_solution_primary direct
_atom_sites_solution_secondary difmap
_audit_creation_method SHELXL-97
_audit_update_record
;
2011-07-06 # Formatted by publCIF
;
_cell_angle_alpha 90.00
_cell_angle_beta 90.00
_cell_angle_gamma 90.00
_cell_formula_units_Z 2
_cell_length_a 11.078(2)
_cell_length_b 8.4864(17)
_cell_length_c 5.5686(11)
_cell_measurement_temperature 293(2)
_cell_volume 523.52(18)
_computing_structure_refinement 'SHELXL-97 (Sheldrick, 2008)'
_diffrn_ambient_temperature 293(2)
_diffrn_measured_fraction_theta_full 0.952
_diffrn_measured_fraction_theta_max 0.952
_diffrn_radiation_monochromator graphite
_diffrn_radiation_source 'fine-focus sealed tube'
_diffrn_radiation_type MoK\a
_diffrn_radiation_wavelength 0.71073
_diffrn_reflns_av_R_equivalents 0.0450
_diffrn_reflns_av_sigmaI/netI 0.0370
_diffrn_reflns_limit_h_max 6
_diffrn_reflns_limit_h_min -14
_diffrn_reflns_limit_k_max 10
_diffrn_reflns_limit_k_min -11
_diffrn_reflns_limit_l_max 7
_diffrn_reflns_limit_l_min -7
_diffrn_reflns_number 1519
_diffrn_reflns_theta_full 28.10
_diffrn_reflns_theta_max 28.10
_diffrn_reflns_theta_min 3.02
_exptl_absorpt_coefficient_mu 96.382
_exptl_absorpt_correction_T_max 0.001
_exptl_absorpt_correction_T_min 0.000
_exptl_absorpt_correction_type empirical
_exptl_crystal_density_diffrn 9.892
_exptl_crystal_F_000 1287
_exptl_crystal_size_max 0.12
_exptl_crystal_size_mid 0.09
_exptl_crystal_size_min 0.07
_refine_diff_density_max 2.866
_refine_diff_density_min -2.547
_refine_diff_density_rms 0.587
_refine_ls_extinction_coef 0
_refine_ls_extinction_expression Fc^*^=kFc[1+0.001xFc^2^\l^3^/sin(2\q)]^-1/4^
_refine_ls_extinction_method SHELXL
_refine_ls_goodness_of_fit_ref 1.059
_refine_ls_matrix_type full
_refine_ls_number_parameters 22
_refine_ls_number_reflns 355
_refine_ls_number_restraints 0
_refine_ls_restrained_S_all 1.059
_refine_ls_R_factor_all 0.0344
_refine_ls_R_factor_gt 0.0271
_refine_ls_shift/su_max 0.000
_refine_ls_shift/su_mean 0.000
_refine_ls_structure_factor_coef Fsqd
_refine_ls_weighting_details 'calc w=1/[\s^2^(Fo^2^)+(0.0328P)^2^+0.0000P] where P=(Fo^2^+2Fc^2^)/3'
_refine_ls_weighting_scheme calc
_refine_ls_wR_factor_gt 0.0595
_refine_ls_wR_factor_ref 0.0629
_reflns_number_gt 313
_reflns_number_total 355
_reflns_threshold_expression >2\s(I)
_cod_data_source_file ic201999u_si_001_3.cif
_cod_data_source_block KAu3Ga2
_cod_original_cell_volume 523.51(18)
_cod_database_code 4328187

loop_
_symmetry_equiv_pos_as_xyz
'x, y, z'
'-x, -y, z+1/2'
'-x, y, -z+1/2'
'x, -y, -z'
'x+1/2, y+1/2, z'
'-x+1/2, -y+1/2, z+1/2'
'-x+1/2, y+1/2, -z+1/2'
'x+1/2, -y+1/2, -z'
'-x, -y, -z'
'x, y, -z-1/2'
'x, -y, z-1/2'
'-x, y, z'
'-x+1/2, -y+1/2, -z'
'x+1/2, y+1/2, -z-1/2'
'x+1/2, -y+1/2, z-1/2'
'-x+1/2, y+1/2, z'

loop_
_atom_site_label
_atom_site_type_symbol
_atom_site_fract_x
_atom_site_fract_y
_atom_site_fract_z
_atom_site_U_iso_or_equiv
_atom_site_adp_type
_atom_site_occupancy
_atom_site_symmetry_multiplicity
_atom_site_calc_flag
_atom_site_refinement_flags
Au1 Au 0.20273(6) 0.27903(7) 0.2500 0.0109(2) Uani 1 2 d S
Au2 Au 0.0000 0.07268(10) 0.2500 0.0112(3) Uani 1 4 d S
Ga1 Ga 0.30026(15) 0.5000 0.0000 0.0089(6) Uani 0.959(5) 2 d SP
Au3 Au 0.30026(15) 0.5000 0.0000 0.0089(6) Uani 0.041(5) 2 d SP
K1 K 0.5000 0.1558(7) 0.2500 0.0193(12) Uani 1 4 d S

loop_
_atom_site_aniso_label
_atom_site_aniso_U_11
_atom_site_aniso_U_22
_atom_site_aniso_U_33
_atom_site_aniso_U_23
_atom_site_aniso_U_13
_atom_site_aniso_U_12
Au1 0.0097(4) 0.0091(4) 0.0140(4) 0.000 0.000 -0.0031(2)
Au2 0.0031(4) 0.0125(5) 0.0181(5) 0.000 0.000 0.000
Ga1 0.0092(10) 0.0080(9) 0.0096(9) 0.0004(6) 0.000 0.000
Au3 0.0092(10) 0.0080(9) 0.0096(9) 0.0004(6) 0.000 0.000
K1 0.014(3) 0.025(3) 0.019(2) 0.000 0.000 0.000

loop_
_atom_type_symbol
_atom_type_description
_atom_type_scat_dispersion_real
_atom_type_scat_dispersion_imag
_atom_type_scat_source
K K 0.2009 0.2494 'International Tables Vol C Tables 4.2.6.8 and 6.1.1.4'
Ga Ga 0.2307 1.6083 'International Tables Vol C Tables 4.2.6.8 and 6.1.1.4'
Au Au -2.0133 8.8022 'International Tables Vol C Tables 4.2.6.8 and 6.1.1.4'

loop_
_geom_angle_atom_site_label_1
_geom_angle_atom_site_label_2
_geom_angle_atom_site_label_3
_geom_angle
_geom_angle_site_symmetry_1
_geom_angle_site_symmetry_3
Au3 Au1 Ga1 0.0 10_556 10_556
Au3 Au1 Ga1 65.50(3) 10_556 .
Ga1 Au1 Ga1 65.50(3) 10_556 .
Au3 Au1 Au3 155.14(3) 10_556 13
Ga1 Au1 Au3 155.14(3) 10_556 13
Ga1 Au1 Au3 111.042(18) . 13
Au3 Au1 Ga1 155.14(3) 10_556 13
Ga1 Au1 Ga1 155.14(3) 10_556 13
Ga1 Au1 Ga1 111.042(18) . 13
Au3 Au1 Ga1 0.00(7) 13 13
Au3 Au1 Au3 111.042(18) 10_556 6
Ga1 Au1 Au3 111.042(18) 10_556 6
Ga1 Au1 Au3 155.14(3) . 6
Au3 Au1 Au3 60.899(19) 13 6
Ga1 Au1 Au3 60.899(19) 13 6
Au3 Au1 Ga1 111.042(18) 10_556 6
Ga1 Au1 Ga1 111.042(18) 10_556 6
Ga1 Au1 Ga1 155.14(3) . 6
Au3 Au1 Ga1 60.899(19) 13 6
Ga1 Au1 Ga1 60.899(19) 13 6
Au3 Au1 Ga1 0.00(7) 6 6
Au3 Au1 Au2 141.19(3) 10_556 .
Ga1 Au1 Au2 141.19(3) 10_556 .
Ga1 Au1 Au2 141.19(3) . .
Au3 Au1 Au2 57.35(4) 13 .
Ga1 Au1 Au2 57.35(4) 13 .
Au3 Au1 Au2 57.35(4) 6 .
Ga1 Au1 Au2 57.35(4) 6 .
Au3 Au1 Au1 58.243(19) 10_556 13_556
Ga1 Au1 Au1 58.243(19) 10_556 13_556
Ga1 Au1 Au1 118.21(4) . 13_556
Au3 Au1 Au1 109.35(3) 13 13_556
Ga1 Au1 Au1 109.35(3) 13 13_556
Au3 Au1 Au1 52.80(2) 6 13_556
Ga1 Au1 Au1 52.80(2) 6 13_556
Au2 Au1 Au1 99.99(2) . 13_556
Au3 Au1 Au1 118.21(4) 10_556 13
Ga1 Au1 Au1 118.21(4) 10_556 13
Ga1 Au1 Au1 58.243(19) . 13
Au3 Au1 Au1 52.80(2) 13 13
Ga1 Au1 Au1 52.80(2) 13 13
Au3 Au1 Au1 109.35(3) 6 13
Ga1 Au1 Au1 109.35(3) 6 13
Au2 Au1 Au1 99.99(2) . 13
Au1 Au1 Au1 134.85(5) 13_556 13
Au3 Au1 K1 79.66(9) 10_556 .
Ga1 Au1 K1 79.66(9) 10_556 .
Ga1 Au1 K1 79.66(9) . .
Au3 Au1 K1 75.55(9) 13 .
Ga1 Au1 K1 75.55(9) 13 .
Au3 Au1 K1 75.55(9) 6 .
Ga1 Au1 K1 75.55(9) 6 .
Au2 Au1 K1 124.43(9) . .
Au1 Au1 K1 67.63(2) 13_556 .
Au1 Au1 K1 67.63(2) 13 .
Au3 Au2 Ga1 0.00(4) 5_445 5_445
Au3 Au2 Au3 62.44(4) 5_445 14_446
Ga1 Au2 Au3 62.44(4) 5_445 14_446
Au3 Au2 Ga1 62.44(4) 5_445 14_446
Ga1 Au2 Ga1 62.44(4) 5_445 14_446
Au3 Au2 Ga1 0.00(4) 14_446 14_446
Au3 Au2 Au3 153.45(4) 5_445 6
Ga1 Au2 Au3 153.45(4) 5_445 6
Au3 Au2 Au3 110.93(4) 14_446 6
Ga1 Au2 Au3 110.93(4) 14_446 6
Au3 Au2 Ga1 153.45(4) 5_445 6
Ga1 Au2 Ga1 153.45(4) 5_445 6
Au3 Au2 Ga1 110.93(4) 14_446 6
Ga1 Au2 Ga1 110.93(4) 14_446 6
Au3 Au2 Ga1 0.0 6 6
Au3 Au2 Au3 110.93(4) 5_445 13
Ga1 Au2 Au3 110.93(4) 5_445 13
Au3 Au2 Au3 153.45(4) 14_446 13
Ga1 Au2 Au3 153.45(4) 14_446 13
Au3 Au2 Au3 62.44(4) 6 13
Ga1 Au2 Au3 62.44(4) 6 13
Au3 Au2 Ga1 110.93(4) 5_445 13
Ga1 Au2 Ga1 110.93(4) 5_445 13
Au3 Au2 Ga1 153.45(4) 14_446 13
Ga1 Au2 Ga1 153.45(4) 14_446 13
Au3 Au2 Ga1 62.44(4) 6 13
Ga1 Au2 Ga1 62.44(4) 6 13
Au3 Au2 Ga1 0.00(4) 13 13
Au3 Au2 Au1 142.26(2) 5_445 .
Ga1 Au2 Au1 142.26(2) 5_445 .
Au3 Au2 Au1 142.26(2) 14_446 .
Ga1 Au2 Au1 142.26(2) 14_446 .
Au3 Au2 Au1 59.44(2) 6 .
Ga1 Au2 Au1 59.44(2) 6 .
Au3 Au2 Au1 59.44(2) 13 .
Ga1 Au2 Au1 59.44(2) 13 .
Au3 Au2 Au1 59.44(2) 5_445 3
Ga1 Au2 Au1 59.44(2) 5_445 3
Au3 Au2 Au1 59.44(2) 14_446 3
Ga1 Au2 Au1 59.44(2) 14_446 3
Au3 Au2 Au1 142.26(2) 6 3
Ga1 Au2 Au1 142.26(2) 6 3
Au3 Au2 Au1 142.26(2) 13 3
Ga1 Au2 Au1 142.26(2) 13 3
Au1 Au2 Au1 104.11(4) . 3
Au3 Au2 Au2 55.47(2) 5_445 9
Ga1 Au2 Au2 55.47(2) 5_445 9
Au3 Au2 Au2 112.39(3) 14_446 9
Ga1 Au2 Au2 112.39(3) 14_446 9
Au3 Au2 Au2 112.39(3) 6 9
Ga1 Au2 Au2 112.39(3) 6 9
Au3 Au2 Au2 55.47(2) 13 9
Ga1 Au2 Au2 55.47(2) 13 9
Au1 Au2 Au2 104.423(14) . 9
Au1 Au2 Au2 104.423(14) 3 9
Au3 Au2 Au2 112.39(3) 5_445 9_556
Ga1 Au2 Au2 112.39(3) 5_445 9_556
Au3 Au2 Au2 55.47(2) 14_446 9_556
Ga1 Au2 Au2 55.47(2) 14_446 9_556
Au3 Au2 Au2 55.47(2) 6 9_556
Ga1 Au2 Au2 55.47(2) 6 9_556
Au3 Au2 Au2 112.39(3) 13 9_556
Ga1 Au2 Au2 112.39(3) 13 9_556
Au1 Au2 Au2 104.423(14) . 9_556
Au1 Au2 Au2 104.423(14) 3 9_556
Au2 Au2 Au2 132.21(6) 9 9_556
Au1 Ga1 Au1 130.35(7) . 11_565
Au1 Ga1 Au2 103.46(3) . 5
Au1 Ga1 Au2 117.32(3) 11_565 5
Au1 Ga1 Au2 117.32(3) . 13
Au1 Ga1 Au2 103.46(3) 11_565 13
Au2 Ga1 Au2 69.07(4) 5 13
Au1 Ga1 Au1 68.958(18) . 13
Au1 Ga1 Au1 110.42(3) 11_565 13
Au2 Ga1 Au1 118.07(5) 5 13
Au2 Ga1 Au1 63.21(3) 13 13
Au1 Ga1 Au1 110.42(3) . 7
Au1 Ga1 Au1 68.958(18) 11_565 7
Au2 Ga1 Au1 63.21(3) 5 7
Au2 Ga1 Au1 118.07(5) 13 7
Au1 Ga1 Au1 178.62(7) 13 7
Au1 Ga1 Au3 57.249(14) . 10_556
Au1 Ga1 Au3 122.751(14) 11_565 10_556
Au2 Ga1 Au3 58.782(19) 5 10_556
Au2 Ga1 Au3 121.218(19) 13 10_556
Au1 Ga1 Au3 120.450(9) 13 10_556
Au1 Ga1 Au3 59.550(9) 7 10_556
Au1 Ga1 Au3 122.751(14) . 10
Au1 Ga1 Au3 57.249(14) 11_565 10
Au2 Ga1 Au3 121.218(19) 5 10
Au2 Ga1 Au3 58.782(19) 13 10
Au1 Ga1 Au3 59.550(9) 13 10
Au1 Ga1 Au3 120.450(9) 7 10
Au3 Ga1 Au3 180.00(13) 10_556 10
Au1 Ga1 Ga1 122.751(14) . 10
Au1 Ga1 Ga1 57.249(14) 11_565 10
Au2 Ga1 Ga1 121.218(19) 5 10
Au2 Ga1 Ga1 58.782(19) 13 10
Au1 Ga1 Ga1 59.550(9) 13 10
Au1 Ga1 Ga1 120.450(9) 7 10
Au3 Ga1 Ga1 180.00(13) 10_556 10
Au3 Ga1 Ga1 0.00(7) 10 10
Au1 Ga1 Ga1 57.249(14) . 10_556
Au1 Ga1 Ga1 122.751(14) 11_565 10_556
Au2 Ga1 Ga1 58.782(19) 5 10_556
Au2 Ga1 Ga1 121.218(19) 13 10_556
Au1 Ga1 Ga1 120.450(9) 13 10_556
Au1 Ga1 Ga1 59.550(9) 7 10_556
Au3 Ga1 Ga1 0.0 10_556 10_556
Au3 Ga1 Ga1 180.00(13) 10 10_556
Ga1 Ga1 Ga1 180.00(13) 10 10_556
Au1 Ga1 K1 65.27(7) . 13
Au1 Ga1 K1 72.01(8) 11_565 13
Au2 Ga1 K1 168.64(5) 5 13
Au2 Ga1 K1 116.52(4) 13 13
Au1 Ga1 K1 60.60(7) 13 13
Au1 Ga1 K1 118.04(8) 7 13
Au3 Ga1 K1 111.253(15) 10_556 13
Au3 Ga1 K1 68.747(15) 10 13
Ga1 Ga1 K1 68.747(15) 10 13
Ga1 Ga1 K1 111.253(15) 10_556 13
Au1 Ga1 K1 72.01(8) . 5_455
Au1 Ga1 K1 65.27(7) 11_565 5_455
Au2 Ga1 K1 116.52(4) 5 5_455
Au2 Ga1 K1 168.64(5) 13 5_455
Au1 Ga1 K1 118.04(8) 13 5_455
Au1 Ga1 K1 60.60(7) 7 5_455
Au3 Ga1 K1 68.747(15) 10_556 5_455
Au3 Ga1 K1 111.253(15) 10 5_455
Ga1 Ga1 K1 111.253(15) 10 5_455
Ga1 Ga1 K1 68.747(15) 10_556 5_455
K1 Ga1 K1 59.99(10) 13 5_455
Au1 K1 Au1 144.76(18) 3_655 .
Au1 K1 Au2 72.38(9) 3_655 5
Au1 K1 Au2 72.38(9) . 5
Au1 K1 Au2 78.87(7) 3_655 13_556
Au1 K1 Au2 78.87(7) . 13_556
Au2 K1 Au2 50.39(7) 5 13_556
Au1 K1 Au2 78.87(7) 3_655 13
Au1 K1 Au2 78.87(7) . 13
Au2 K1 Au2 50.39(7) 5 13
Au2 K1 Au2 100.77(14) 13_556 13
Au1 K1 Au1 50.39(2) 3_655 15_556
Au1 K1 Au1 123.03(8) . 15_556
Au2 K1 Au1 81.21(9) 5 15_556
Au2 K1 Au1 46.37(3) 13_556 15_556
Au2 K1 Au1 119.68(12) 13 15_556
Au1 K1 Au1 123.03(8) 3_655 13
Au1 K1 Au1 50.39(2) . 13
Au2 K1 Au1 81.21(9) 5 13
Au2 K1 Au1 119.68(12) 13_556 13
Au2 K1 Au1 46.37(3) 13 13
Au1 K1 Au1 162.42(17) 15_556 13
Au1 K1 Au1 123.03(8) 3_655 13_556
Au1 K1 Au1 50.39(2) . 13_556
Au2 K1 Au1 81.21(9) 5 13_556
Au2 K1 Au1 46.37(3) 13_556 13_556
Au2 K1 Au1 119.68(12) 13 13_556
Au1 K1 Au1 76.70(3) 15_556 13_556
Au1 K1 Au1 100.57(4) 13 13_556
Au1 K1 Au1 50.39(2) 3_655 15
Au1 K1 Au1 123.03(8) . 15
Au2 K1 Au1 81.21(9) 5 15
Au2 K1 Au1 119.68(12) 13_556 15
Au2 K1 Au1 46.37(3) 13 15
Au1 K1 Au1 100.57(4) 15_556 15
Au1 K1 Au1 76.70(3) 13 15
Au1 K1 Au1 162.42(17) 13_556 15
Au1 K1 K1 102.03(3) 3_655 9_655
Au1 K1 K1 102.03(3) . 9_655
Au2 K1 K1 133.52(12) 5 9_655
Au2 K1 K1 176.09(19) 13_556 9_655
Au2 K1 K1 83.13(6) 13 9_655
Au1 K1 K1 131.53(13) 15_556 9_655
Au1 K1 K1 63.093(18) 13 9_655
Au1 K1 K1 131.53(14) 13_556 9_655
Au1 K1 K1 63.093(18) 15 9_655
Au1 K1 K1 102.03(3) 3_655 9_656
Au1 K1 K1 102.03(3) . 9_656
Au2 K1 K1 133.52(12) 5 9_656
Au2 K1 K1 83.13(6) 13_556 9_656
Au2 K1 K1 176.09(19) 13 9_656
Au1 K1 K1 63.093(18) 15_556 9_656
Au1 K1 K1 131.53(14) 13 9_656
Au1 K1 K1 63.093(18) 13_556 9_656
Au1 K1 K1 131.53(13) 15 9_656
K1 K1 K1 93.0(2) 9_655 9_656
Au1 K1 Au3 158.38(2) 3_655 13
Au1 K1 Au3 43.84(2) . 13
Au2 K1 Au3 110.13(8) 5 13
Au2 K1 Au3 119.92(4) 13_556 13
Au2 K1 Au3 86.57(2) 13 13
Au1 K1 Au3 150.32(6) 15_556 13
Au1 K1 Au3 40.220(13) 13 13
Au1 K1 Au3 78.12(2) 13_556 13
Au1 K1 Au3 108.13(3) 15 13
K1 K1 Au3 60.01(5) 9_655 13
K1 K1 Au3 91.48(12) 9_656 13

loop_
_geom_bond_atom_site_label_1
_geom_bond_atom_site_label_2
_geom_bond_distance
_geom_bond_site_symmetry_2
Au1 Au3 2.5733(9) 10_556
Au1 Ga1 2.5733(9) 10_556
Au1 Ga1 2.5733(9) .
Au1 Au3 2.7471(7) 13
Au1 Ga1 2.7471(7) 13
Au1 Au3 2.7471(7) 6
Au1 Ga1 2.7471(7) 6
Au1 Au2 2.8478(9) .
Au1 Au1 3.0153(7) 13_556
Au1 Au1 3.0153(7) 13
Au1 K1 3.4553(19) .
Au2 Au3 2.6860(14) 5_445
Au2 Ga1 2.6860(14) 5_445
Au2 Au3 2.6860(14) 14_446
Au2 Ga1 2.6860(14) 14_446
Au2 Au3 2.6860(14) 6
Au2 Ga1 2.6860(14) 6
Au2 Au3 2.6860(14) 13
Au2 Ga1 2.6860(14) 13
Au2 Au1 2.8478(9) 3
Au2 Au2 3.0453(9) 9
Au2 Au2 3.0453(9) 9_556
Ga1 Au1 2.5733(9) 11_565
Ga1 Au2 2.6860(14) 5
Ga1 Au2 2.6860(14) 13
Ga1 Au1 2.7471(7) 13
Ga1 Au1 2.7471(7) 7
Ga1 Au3 2.7843(5) 10_556
Ga1 Au3 2.7843(5) 10
Ga1 Ga1 2.7843(5) 10
Ga1 Ga1 2.7843(5) 10_556
Ga1 K1 3.840(3) 13
Ga1 K1 3.840(3) 5_455
K1 Au1 3.4553(19) 3_655
K1 Au2 3.538(6) 5
K1 Au2 3.614(4) 13_556
K1 Au2 3.614(4) 13
K1 Au1 3.6196(11) 15_556
K1 Au1 3.6196(11) 13
K1 Au1 3.6196(11) 13_556
K1 Au1 3.6196(11) 15
K1 K1 3.840(8) 9_655
K1 K1 3.840(8) 9_656
K1 Au3 3.840(3) 13
